data_7216164
loop_
_publ_author_name
'B\;akowicz, Julia'
'Turowska-Tyrk, Ilona'

_publ_section_title
;
 Structural transformations in crystals induced by radiation and pressure.
 Part 1. How pressure influences the intramolecular photochemical
 reactions in crystals
;
_journal_name_full CrystEngComm
_journal_paper_doi 10.1039/c4ce00320a
_journal_year 2014
_chemical_formula_sum 'C17 H18 O'
_chemical_formula_weight 238.31
_chemical_name_systematic
; 
 ? 
;
_space_group_IT_number 61
_symmetry_cell_setting orthorhombic
_symmetry_space_group_name_Hall '-P 2ac 2ab'
_symmetry_space_group_name_H-M 'P b c a'
_atom_sites_solution_hydrogens geom
_atom_sites_solution_primary direct
_atom_sites_solution_secondary difmap
_audit_creation_method SHELXL-97
_cell_angle_alpha 90.00
_cell_angle_beta 90.00
_cell_angle_gamma 90.00
_cell_formula_units_Z 8
_cell_length_a 13.288(3)
_cell_length_b 12.199(3)
_cell_length_c 15.2870(17)
_cell_measurement_pressure 1500000
_cell_measurement_reflns_used 2112
_cell_measurement_temperature 299(2)
_cell_measurement_theta_max 23.81
_cell_measurement_theta_min 3.07
_cell_volume 2478.0(9)
_computing_cell_refinement 'CrysAlisPro (Agilent Technologies, 2013)'
_computing_data_collection 'CrysAlisPro (Agilent Technologies, 2013)'
_computing_data_reduction 'CrysAlisPro (Agilent Technologies, 2013)'
_computing_molecular_graphics 'ORTEP-3 for Windows (Farrugia, 1997)'
_computing_publication_material 'SHELXL-97 (Sheldrick, 2008)'
_computing_structure_refinement 'SHELXL-97 (Sheldrick, 2008)'
_computing_structure_solution 'SHELXS-97 (Sheldrick, 2008)'
_diffrn_ambient_pressure 1500000
_diffrn_ambient_temperature 299(2)
_diffrn_detector_area_resol_mean 15.9718
_diffrn_measured_fraction_theta_full 0.661
_diffrn_measured_fraction_theta_max 0.661
_diffrn_measurement_device_type 'Xcalibur, Eos'
_diffrn_measurement_method '\f- and \w scans'
_diffrn_radiation_monochromator graphite
_diffrn_radiation_source 'fine-focus sealed tube'
_diffrn_radiation_type MoK\a
_diffrn_radiation_wavelength 0.71073
_diffrn_reflns_av_R_equivalents 0.1385
_diffrn_reflns_av_sigmaI/netI 0.0987
_diffrn_reflns_limit_h_max 13
_diffrn_reflns_limit_h_min -13
_diffrn_reflns_limit_k_max 11
_diffrn_reflns_limit_k_min -11
_diffrn_reflns_limit_l_max 18
_diffrn_reflns_limit_l_min -18
_diffrn_reflns_number 13047
_diffrn_reflns_theta_full 24.99
_diffrn_reflns_theta_max 24.99
_diffrn_reflns_theta_min 3.49
_exptl_absorpt_coefficient_mu 0.077
_exptl_absorpt_correction_T_max 1.00
_exptl_absorpt_correction_T_min 0.83
_exptl_absorpt_correction_type multi-scan
_exptl_absorpt_process_details
;   
SCALE3 ABSPACK (Agilent Technologies, 2013)
;
_exptl_crystal_colour colourless
_exptl_crystal_density_diffrn 1.278
_exptl_crystal_density_method 'not measured'
_exptl_crystal_description block
_exptl_crystal_F_000 1024
_exptl_crystal_size_max 0.17
_exptl_crystal_size_mid 0.15
_exptl_crystal_size_min 0.11
_refine_diff_density_max 0.220
_refine_diff_density_min -0.213
_refine_diff_density_rms 0.056
_refine_ls_extinction_coef 0.009(2)
_refine_ls_extinction_expression Fc^*^=kFc[1+0.001xFc^2^\l^3^/sin(2\q)]^-1/4^
_refine_ls_extinction_method SHELXL
_refine_ls_goodness_of_fit_ref 1.041
_refine_ls_hydrogen_treatment constr
_refine_ls_matrix_type full
_refine_ls_number_parameters 166
_refine_ls_number_reflns 1445
_refine_ls_number_restraints 140
_refine_ls_restrained_S_all 1.008
_refine_ls_R_factor_all 0.1992
_refine_ls_R_factor_gt 0.0916
_refine_ls_shift/su_max 0.000
_refine_ls_shift/su_mean 0.000
_refine_ls_structure_factor_coef Fsqd
_refine_ls_weighting_details 'calc w=1/[\s^2^(Fo^2^)+(0.0712P)^2^+9.4349P] where P=(Fo^2^+2Fc^2^)/3'
_refine_ls_weighting_scheme calc
_refine_ls_wR_factor_gt 0.2002
_refine_ls_wR_factor_ref 0.2622
_reflns_number_gt 668
_reflns_number_total 1445
_reflns_threshold_expression >2sigma(I)
_cod_data_source_file c4ce00320a1.cif
_cod_data_source_block 23.8%P_1.50GPa
_cod_depositor_comments
;
The following automatic conversions were performed:

'_symmetry_cell_setting' value 'Orthorhombic' changed to
'orthorhombic' according to
/usr/data/users/saulius/crontab/automatic-downloads/rss-feeds/RSC/lib/dictionaries/cif_core.dic
dictionary named 'cif_core.dic' version 2.4.2 from 2011-04-26.

Automatic conversion script
Id: cif_fix_values 2281 2013-09-26 08:29:07Z andrius 
;
_cod_original_sg_symbol_H-M 'P bca'
_cod_database_code 7216164

loop_
_symmetry_equiv_pos_as_xyz
'x, y, z'
'-x+1/2, -y, z+1/2'
'-x, y+1/2, -z+1/2'
'x+1/2, -y+1/2, -z'
'-x, -y, -z'
'x-1/2, y, -z-1/2'
'x, -y-1/2, z-1/2'
'-x-1/2, y-1/2, z'

loop_
_atom_site_label
_atom_site_type_symbol
_atom_site_fract_x
_atom_site_fract_y
_atom_site_fract_z
_atom_site_U_iso_or_equiv
_atom_site_adp_type
_atom_site_occupancy
_atom_site_symmetry_multiplicity
_atom_site_calc_flag
_atom_site_refinement_flags
_atom_site_disorder_assembly
_atom_site_disorder_group
O1R O 0.0575(5) 0.1776(7) 0.4544(6) 0.050(2) Uani 0.762(12) 1 d PDU A 1
C1R C 0.2330(6) 0.2905(9) 0.4995(6) 0.053(3) Uiso 0.762(12) 1 d PDU A 1
H1R H 0.2214 0.2239 0.5274 0.064 Uiso 0.762(12) 1 calc PR A 1
C2R C 0.3197(8) 0.3481(10) 0.5156(7) 0.052(3) Uiso 0.762(12) 1 d PDU A 1
H2R H 0.3674 0.3196 0.5539 0.063 Uiso 0.762(12) 1 calc PR A 1
C3R C 0.3370(8) 0.4475(10) 0.4758(8) 0.053(3) Uiso 0.762(12) 1 d PDU A 1
H3R H 0.3958 0.4858 0.4880 0.064 Uiso 0.762(12) 1 calc PR A 1
C4R C 0.2683(7) 0.4906(9) 0.4184(7) 0.047(4) Uiso 0.762(12) 1 d PDU A 1
H4R H 0.2796 0.5580 0.3917 0.056 Uiso 0.762(12) 1 calc PR A 1
C5R C 0.1819(9) 0.4313(9) 0.4011(8) 0.046(4) Uiso 0.762(12) 1 d PDU A 1
H5R H 0.1356 0.4592 0.3613 0.055 Uiso 0.762(12) 1 calc PR A 1
C6R C 0.1622(6) 0.3325(8) 0.4408(7) 0.042(3) Uiso 0.762(12) 1 d PDU A 1
C7R C 0.0696(5) 0.2671(7) 0.4218(6) 0.045(3) Uiso 0.762(12) 1 d PDU A 1
C8R C -0.0131(7) 0.3225(8) 0.3719(6) 0.035(5) Uiso 0.762(12) 1 d PDU A 1
C9R C -0.0686(8) 0.3994(8) 0.4182(6) 0.038(3) Uiso 0.762(12) 1 d PDU A 1
H9R H -0.0466 0.4201 0.4735 0.045 Uiso 0.762(12) 1 calc PR A 1
C10R C -0.1546(8) 0.4462(9) 0.3857(6) 0.044(3) Uiso 0.762(12) 1 d PDU A 1
H10R H -0.1875 0.5015 0.4162 0.053 Uiso 0.762(12) 1 calc PR A 1
C11R C -0.1908(8) 0.4094(10) 0.3069(7) 0.051(3) Uiso 0.762(12) 1 d PDU A 1
H11R H -0.2501 0.4382 0.2844 0.061 Uiso 0.762(12) 1 calc PR A 1
C12R C -0.1394(8) 0.3298(12) 0.2612(7) 0.048(3) Uiso 0.762(12) 1 d PDU A 1
H12R H -0.1652 0.3068 0.2078 0.057 Uiso 0.762(12) 1 calc PR A 1
C13R C -0.0514(8) 0.2826(12) 0.2910(7) 0.040(3) Uiso 0.762(12) 1 d PDU A 1
C14R C 0.0022(7) 0.1933(8) 0.2386(5) 0.044(3) Uani 0.762(12) 1 d PDU A 1
C15R C -0.0314(10) 0.1963(11) 0.1423(5) 0.071(4) Uani 0.762(12) 1 d PDU A 1
H15A H 0.0025 0.1395 0.1104 0.107 Uiso 0.762(12) 1 calc PR A 1
H15B H -0.0149 0.2663 0.1175 0.107 Uiso 0.762(12) 1 calc PR A 1
H15C H -0.1028 0.1849 0.1390 0.107 Uiso 0.762(12) 1 calc PR A 1
C16R C -0.0271(10) 0.0805(9) 0.2755(7) 0.057(4) Uani 0.762(12) 1 d PDU A 1
H16A H -0.0062 0.0755 0.3355 0.085 Uiso 0.762(12) 1 calc PR A 1
H16B H 0.0053 0.0240 0.2421 0.085 Uiso 0.762(12) 1 calc PR A 1
H16C H -0.0988 0.0715 0.2720 0.085 Uiso 0.762(12) 1 calc PR A 1
C17R C 0.1158(6) 0.2097(8) 0.2392(6) 0.066(4) Uani 0.762(12) 1 d PDU A 1
H17A H 0.1397 0.2095 0.2984 0.099 Uiso 0.762(12) 1 calc PR A 1
H17B H 0.1319 0.2786 0.2122 0.099 Uiso 0.762(12) 1 calc PR A 1
H17C H 0.1474 0.1513 0.2072 0.099 Uiso 0.762(12) 1 calc PR A 1
O1P O 0.0573(6) 0.1575(8) 0.4357(6) 0.042(8) Uiso 0.238(12) 1 d PRDU A 2
C1P C 0.2224(6) 0.2680(8) 0.4878(6) 0.061(8) Uiso 0.238(12) 1 d PRDU A 2
H1P H 0.2125 0.1948 0.5023 0.073 Uiso 0.238(12) 1 calc PR A 2
C2P C 0.296(2) 0.331(2) 0.5299(19) 0.052(8) Uiso 0.238(12) 1 d PDU A 2
H2P H 0.3186 0.3109 0.5853 0.062 Uiso 0.238(12) 1 calc PR A 2
C3P C 0.335(2) 0.421(3) 0.489(2) 0.052(7) Uiso 0.238(12) 1 d PDU A 2
H3P H 0.3946 0.4529 0.5096 0.062 Uiso 0.238(12) 1 calc PR A 2
C4P C 0.286(2) 0.465(2) 0.419(2) 0.054(11) Uiso 0.238(12) 1 d PDU A 2
H4P H 0.3129 0.5237 0.3880 0.065 Uiso 0.238(12) 1 calc PR A 2
C5P C 0.195(3) 0.419(2) 0.394(3) 0.052(13) Uiso 0.238(12) 1 d PDU A 2
H5P H 0.1538 0.4571 0.3556 0.062 Uiso 0.238(12) 1 calc PR A 2
C6P C 0.1646(16) 0.3180(15) 0.4240(16) 0.052(12) Uiso 0.238(12) 1 d PDU A 2
C7P C 0.0811(10) 0.2534(11) 0.3831(9) 0.044(9) Uiso 0.238(12) 1 d PDU A 2
C8P C -0.0143(17) 0.3185(19) 0.3693(14) 0.042(16) Uiso 0.238(12) 1 d PDU A 2
C9P C -0.044(2) 0.409(2) 0.4176(16) 0.034(7) Uiso 0.238(12) 1 d PDU A 2
H9P H -0.0060 0.4340 0.4644 0.040 Uiso 0.238(12) 1 calc PR A 2
C10P C -0.133(2) 0.460(3) 0.3941(18) 0.041(5) Uiso 0.238(12) 1 d PDU A 2
H10P H -0.1631 0.5098 0.4318 0.049 Uiso 0.238(12) 1 calc PR A 2
C11P C -0.176(2) 0.436(3) 0.314(2) 0.056(8) Uiso 0.238(12) 1 d PDU A 2
H11P H -0.2328 0.4755 0.2960 0.067 Uiso 0.238(12) 1 calc PR A 2
C12P C -0.138(3) 0.356(4) 0.260(2) 0.049(8) Uiso 0.238(12) 1 d PDU A 2
H12P H -0.1675 0.3409 0.2061 0.059 Uiso 0.238(12) 1 calc PR A 2
C13P C -0.055(2) 0.297(3) 0.2874(17) 0.034(8) Uiso 0.238(12) 1 d PDU A 2
C14P C 0.0019(15) 0.2066(19) 0.2412(12) 0.045(5) Uiso 0.238(12) 1 d PDU A 2
C15P C 0.016(3) 0.230(3) 0.1437(12) 0.070(10) Uiso 0.238(12) 1 d PDU A 2
H15D H 0.0527 0.1705 0.1173 0.104 Uiso 0.238(12) 1 calc PR A 2
H15E H 0.0534 0.2967 0.1365 0.104 Uiso 0.238(12) 1 calc PR A 2
H15F H -0.0483 0.2369 0.1161 0.104 Uiso 0.238(12) 1 calc PR A 2
C16P C -0.054(3) 0.097(3) 0.254(3) 0.072(15) Uiso 0.238(12) 1 d PDU A 2
H16D H -0.0435 0.0716 0.3124 0.108 Uiso 0.238(12) 1 calc PR A 2
H16E H -0.0276 0.0442 0.2132 0.108 Uiso 0.238(12) 1 calc PR A 2
H16F H -0.1241 0.1076 0.2433 0.108 Uiso 0.238(12) 1 calc PR A 2
C17P C 0.1030(13) 0.208(2) 0.2911(10) 0.049(8) Uiso 0.238(12) 1 d PDU A 2
H17D H 0.1307 0.1348 0.2949 0.058 Uiso 0.238(12) 1 calc PR A 2
H17E H 0.1511 0.2548 0.2611 0.058 Uiso 0.238(12) 1 calc PR A 2

loop_
_atom_site_aniso_label
_atom_site_aniso_U_11
_atom_site_aniso_U_22
_atom_site_aniso_U_33
_atom_site_aniso_U_23
_atom_site_aniso_U_13
_atom_site_aniso_U_12
O1R 0.073(6) 0.030(6) 0.048(4) -0.001(4) -0.003(3) -0.004(3)
C14R 0.056(6) 0.048(7) 0.028(4) -0.007(4) 0.001(4) 0.003(4)
C15R 0.116(12) 0.058(10) 0.040(5) -0.011(5) 0.004(6) 0.010(7)
C16R 0.082(11) 0.045(11) 0.042(6) -0.012(6) 0.000(6) -0.016(6)
C17R 0.070(9) 0.064(10) 0.063(7) -0.019(6) 0.012(6) -0.005(6)

loop_
_atom_type_symbol
_atom_type_description
_atom_type_scat_dispersion_real
_atom_type_scat_dispersion_imag
_atom_type_scat_source
C C 0.0033 0.0016 'International Tables Vol C Tables 4.2.6.8 and 6.1.1.4'
H H 0.0000 0.0000 'International Tables Vol C Tables 4.2.6.8 and 6.1.1.4'
O O 0.0106 0.0060 'International Tables Vol C Tables 4.2.6.8 and 6.1.1.4'

loop_
_geom_angle_atom_site_label_1
_geom_angle_atom_site_label_2
_geom_angle_atom_site_label_3
_geom_angle
C2R C1R C6R 119.5(8)
C2R C1R H1R 120.2
C6R C1R H1R 120.2
C1R C2R C3R 120.8(8)
C1R C2R H2R 119.6
C3R C2R H2R 119.6
C4R C3R C2R 120.7(8)
C4R C3R H3R 119.6
C2R C3R H3R 119.6
C3R C4R C5R 118.3(8)
C3R C4R H4R 120.9
C5R C4R H4R 120.9
C6R C5R C4R 122.2(8)
C6R C5R H5R 118.9
C4R C5R H5R 118.9
C5R C6R C1R 118.5(7)
C5R C6R C7R 122.6(7)
C1R C6R C7R 118.9(7)
O1R C7R C6R 120.7(7)
O1R C7R C8R 121.2(7)
C6R C7R C8R 117.5(7)
C9R C8R C13R 119.0(6)
C9R C8R C7R 115.8(7)
C13R C8R C7R 123.4(7)
C10R C9R C8R 122.6(7)
C10R C9R H9R 118.7
C8R C9R H9R 118.7
C9R C10R C11R 118.3(8)
C9R C10R H10R 120.8
C11R C10R H10R 120.8
C10R C11R C12R 120.1(8)
C10R C11R H11R 119.9
C12R C11R H11R 119.9
C11R C12R C13R 123.1(7)
C11R C12R H12R 118.4
C13R C12R H12R 118.4
C12R C13R C8R 116.5(6)
C12R C13R C14R 121.3(6)
C8R C13R C14R 122.2(6)
C17R C14R C13R 111.4(7)
C17R C14R C16R 111.5(7)
C13R C14R C16R 109.2(7)
C17R C14R C15R 106.8(7)
C13R C14R C15R 110.5(7)
C16R C14R C15R 107.4(7)
C14R C15R H15A 109.5
C14R C15R H15B 109.5
H15A C15R H15B 109.5
C14R C15R H15C 109.5
H15A C15R H15C 109.5
H15B C15R H15C 109.5
C14R C16R H16A 109.5
C14R C16R H16B 109.5
H16A C16R H16B 109.5
C14R C16R H16C 109.5
H16A C16R H16C 109.5
H16B C16R H16C 109.5
C14R C17R H17A 109.5
C14R C17R H17B 109.5
H17A C17R H17B 109.5
C14R C17R H17C 109.5
H17A C17R H17C 109.5
H17B C17R H17C 109.5
C6P C1P C2P 118.2(11)
C6P C1P H1P 120.9
C2P C1P H1P 120.9
C3P C2P C1P 119.9(13)
C3P C2P H2P 120.1
C1P C2P H2P 120.1
C2P C3P C4P 119.2(12)
C2P C3P H3P 120.4
C4P C3P H3P 120.4
C3P C4P C5P 118.4(12)
C3P C4P H4P 120.8
C5P C4P H4P 120.8
C6P C5P C4P 122.0(13)
C6P C5P H5P 119.0
C4P C5P H5P 119.0
C5P C6P C1P 117.8(10)
C5P C6P C7P 123.4(11)
C1P C6P C7P 118.3(9)
O1P C7P C6P 110.7(8)
O1P C7P C8P 108.6(12)
C6P C7P C8P 113.7(11)
O1P C7P C17P 105.0(10)
C6P C7P C17P 115.5(12)
C8P C7P C17P 102.7(8)
C9P C8P C13P 121.4(11)
C9P C8P C7P 125.8(12)
C13P C8P C7P 110.6(8)
C10P C9P C8P 117.8(12)
C10P C9P H9P 121.1
C8P C9P H9P 121.1
C9P C10P C11P 119.5(12)
C9P C10P H10P 120.2
C11P C10P H10P 120.2
C12P C11P C10P 121.4(12)
C12P C11P H11P 119.3
C10P C11P H11P 119.3
C13P C12P C11P 118.9(12)
C13P C12P H12P 120.5
C11P C12P H12P 120.5
C12P C13P C8P 119.1(10)
C12P C13P C14P 129.3(11)
C8P C13P C14P 111.5(8)
C13P C14P C15P 112.5(13)
C13P C14P C16P 109.7(13)
C15P C14P C16P 110.0(12)
C13P C14P C17P 101.1(9)
C15P C14P C17P 111.7(12)
C16P C14P C17P 111.5(13)
C14P C15P H15D 109.5
C14P C15P H15E 109.5
H15D C15P H15E 109.5
C14P C15P H15F 109.5
H15D C15P H15F 109.5
H15E C15P H15F 109.5
C14P C16P H16D 109.5
C14P C16P H16E 109.5
H16D C16P H16E 109.5
C14P C16P H16F 109.5
H16D C16P H16F 109.5
H16E C16P H16F 109.5
C7P C17P C14P 106.9(8)
C7P C17P H17D 110.3
C14P C17P H17D 110.3
C7P C17P H17E 110.3
C14P C17P H17E 110.3
H17D C17P H17E 108.6

loop_
_geom_bond_atom_site_label_1
_geom_bond_atom_site_label_2
_geom_bond_distance
O1R C7R 1.210(7)
C1R C2R 1.373(8)
C1R C6R 1.397(7)
C1R H1R 0.9300
C2R C3R 1.376(8)
C2R H2R 0.9300
C3R C4R 1.372(8)
C3R H3R 0.9300
C4R C5R 1.383(8)
C4R H4R 0.9300
C5R C6R 1.376(7)
C5R H5R 0.9300
C6R C7R 1.494(7)
C7R C8R 1.499(7)
C8R C9R 1.388(7)
C8R C13R 1.422(7)
C9R C10R 1.370(8)
C9R H9R 0.9300
C10R C11R 1.372(8)
C10R H10R 0.9300
C11R C12R 1.376(8)
C11R H11R 0.9300
C12R C13R 1.381(7)
C12R H12R 0.9300
C13R C14R 1.528(7)
C14R C17R 1.523(8)
C14R C16R 1.537(8)
C14R C15R 1.538(7)
C15R H15A 0.9600
C15R H15B 0.9600
C15R H15C 0.9600
C16R H16A 0.9600
C16R H16B 0.9600
C16R H16C 0.9600
C17R H17A 0.9600
C17R H17B 0.9600
C17R H17C 0.9600
O1P C7P 1.454(9)
C1P C6P 1.382(9)
C1P C2P 1.401(9)
C1P H1P 0.9300
C2P C3P 1.368(9)
C2P H2P 0.9300
C3P C4P 1.372(9)
C3P H3P 0.9300
C4P C5P 1.382(9)
C4P H4P 0.9300
C5P C6P 1.375(9)
C5P H5P 0.9300
C6P C7P 1.498(8)
C7P C8P 1.510(9)
C7P C17P 1.538(9)
C8P C9P 1.383(9)
C8P C13P 1.388(9)
C9P C10P 1.380(9)
C9P H9P 0.9300
C10P C11P 1.387(9)
C10P H10P 0.9300
C11P C12P 1.382(9)
C11P H11P 0.9300
C12P C13P 1.381(9)
C12P H12P 0.9300
C13P C14P 1.510(9)
C14P C15P 1.529(9)
C14P C16P 1.535(9)
C14P C17P 1.545(9)
C15P H15D 0.9600
C15P H15E 0.9600
C15P H15F 0.9600
C16P H16D 0.9600
C16P H16E 0.9600
C16P H16F 0.9600
C17P H17D 0.9700
C17P H17E 0.9700
